data_4077200
loop_
_publ_author_name
'Anti\~nolo, Antonio'
'L\'opez-Solera, Isabel'
'Orive, Irache'
'Otero, Antonio'
'Prashar, Sanjiv'
'Rodr\'iguez, Ana M.'
'Villase\~nor, Elena'

_publ_section_title
;
 Niobium and Zirconium Complexes Incorporating Asymmetrically
 SubstitutedansaLigands. X-ray Crystal Structures of
 [Me2Si(\h5-C5Me4)(\h5-C5H3R)]Nb(NtBu)Cl (R = Me,iPr) and
 [Me2Si(\h5-C5Me4)(\h5-C5H3R)]ZrCl2(R = H, Me)
;
_journal_issue 1
_journal_name_full Organometallics
_journal_page_first 71
_journal_paper_doi 10.1021/om0006662
_journal_volume 20
_journal_year 2001
_chemical_formula_sum 'C21 H33 Cl N Nb Si'
_chemical_formula_weight 455.93
_chemical_name_systematic
; 
 ? 
;
_space_group_IT_number 19
_symmetry_cell_setting orthorhombic
_symmetry_space_group_name_Hall 'P 2ac 2ab'
_symmetry_space_group_name_H-M 'P 21 21 21'
_atom_sites_solution_hydrogens geom
_atom_sites_solution_primary direct
_atom_sites_solution_secondary difmap
_audit_creation_method SHELXL-97
_cell_angle_alpha 90.00
_cell_angle_beta 90.00
_cell_angle_gamma 90.00
_cell_formula_units_Z 8
_cell_length_a 15.6810(10)
_cell_length_b 17.0030(10)
_cell_length_c 17.0590(10)
_cell_measurement_temperature 200(2)
_cell_volume 4548.3(5)
_computing_cell_refinement 'Nonius (control program)'
_computing_data_collection 'Nonius (control program)'
_computing_data_reduction 'XCAD4 (Harm, 1996)'
_computing_structure_refinement 'SHELXL-97 (Sheldrick, 1997)'
_computing_structure_solution 'SHELXS-97 (Sheldrick, 1990)'
_diffrn_ambient_temperature 200(2)
_diffrn_measured_fraction_theta_full 0.996
_diffrn_measured_fraction_theta_max 0.996
_diffrn_measurement_device_type 'four circle diffractometer Nonius-Mach3'
_diffrn_measurement_method '\w/2\q scans'
_diffrn_radiation_monochromator graphite
_diffrn_radiation_source 'fine-focus sealed tube'
_diffrn_radiation_type MoK\a
_diffrn_radiation_wavelength 0.71073
_diffrn_reflns_av_R_equivalents 0.0431
_diffrn_reflns_av_sigmaI/netI 0.0618
_diffrn_reflns_limit_h_max 20
_diffrn_reflns_limit_h_min -20
_diffrn_reflns_limit_k_max 22
_diffrn_reflns_limit_k_min 0
_diffrn_reflns_limit_l_max 22
_diffrn_reflns_limit_l_min 0
_diffrn_reflns_number 11441
_diffrn_reflns_theta_full 27.82
_diffrn_reflns_theta_max 27.82
_diffrn_reflns_theta_min 2.13
_exptl_absorpt_coefficient_mu 0.703
_exptl_crystal_colour Orange
_exptl_crystal_density_diffrn 1.332
_exptl_crystal_density_method 'not measured'
_exptl_crystal_description Prismatic
_exptl_crystal_F_000 1904
_exptl_crystal_size_max 0.2
_exptl_crystal_size_mid 0.35
_exptl_crystal_size_min 0.3
_refine_diff_density_max 0.509
_refine_diff_density_min -0.492
_refine_diff_density_rms 0.076
_refine_ls_abs_structure_details 'Flack H D (1983), Acta Cryst. A39, 876-881'
_refine_ls_abs_structure_Flack 0.07(5)
_refine_ls_extinction_method none
_refine_ls_goodness_of_fit_ref 1.015
_refine_ls_hydrogen_treatment mixed
_refine_ls_matrix_type full
_refine_ls_number_parameters 451
_refine_ls_number_reflns 10750
_refine_ls_number_restraints 0
_refine_ls_restrained_S_all 1.015
_refine_ls_R_factor_all 0.0862
_refine_ls_R_factor_gt 0.0477
_refine_ls_shift/su_max 0.001
_refine_ls_shift/su_mean 0.000
_refine_ls_structure_factor_coef Fsqd
_refine_ls_weighting_details 'calc w=1/[\s^2^(Fo^2^)+(0.0480P)^2^+4.3387P] where P=(Fo^2^+2Fc^2^)/3'
_refine_ls_weighting_scheme calc
_refine_ls_wR_factor_gt 0.1010
_refine_ls_wR_factor_ref 0.1129
_reflns_number_gt 8170
_reflns_number_total 10750
_reflns_threshold_expression >2sigma(I)
_cod_data_source_file om0006662.cif
_cod_data_source_block 10
_cod_original_sg_symbol_H-M P2(1)2(1)2(1)
_cod_database_code 4077200

loop_
_symmetry_equiv_pos_as_xyz
'x, y, z'
'-x+1/2, -y, z+1/2'
'-x, y+1/2, -z+1/2'
'x+1/2, -y+1/2, -z'

loop_
_atom_site_label
_atom_site_type_symbol
_atom_site_fract_x
_atom_site_fract_y
_atom_site_fract_z
_atom_site_U_iso_or_equiv
_atom_site_adp_type
_atom_site_occupancy
_atom_site_symmetry_multiplicity
_atom_site_calc_flag
_atom_site_refinement_flags
Nb1 Nb 0.02694(3) 0.76253(3) 1.01778(2) 0.03185(11) Uani 1 1 d .
Cl1 Cl -0.12277(8) 0.78565(11) 0.98179(9) 0.0566(4) Uani 1 1 d .
Si1 Si 0.13618(9) 0.90491(9) 1.12014(8) 0.0354(3) Uani 1 1 d .
N1 N 0.0372(3) 0.6679(3) 0.9728(2) 0.0398(10) Uani 1 1 d .
C1 C 0.0512(4) 0.6003(4) 0.9219(4) 0.0504(16) Uani 1 1 d .
C2 C 0.1466(5) 0.5852(5) 0.9153(5) 0.078(2) Uani 1 1 d .
H2A H 0.1741 0.6309 0.8940 0.093 Uiso 1 1 d R
H2B H 0.1564 0.5411 0.8814 0.093 Uiso 1 1 d R
H2C H 0.1695 0.5742 0.9663 0.093 Uiso 1 1 d R
C3 C 0.0037(6) 0.5283(4) 0.9547(4) 0.088(3) Uani 1 1 d .
H3A H 0.0292 0.5128 1.0035 0.106 Uiso 1 1 d R
H3B H 0.0075 0.4857 0.9180 0.106 Uiso 1 1 d R
H3C H -0.0551 0.5415 0.9632 0.106 Uiso 1 1 d R
C4 C 0.0137(5) 0.6196(5) 0.8407(4) 0.067(2) Uani 1 1 d .
H4A H -0.0464 0.6295 0.8457 0.081 Uiso 1 1 d R
H4B H 0.0226 0.5759 0.8061 0.081 Uiso 1 1 d R
H4C H 0.0413 0.6654 0.8199 0.081 Uiso 1 1 d R
C5 C 0.0690(3) 0.8192(3) 1.1519(3) 0.0313(11) Uani 1 1 d .
C6 C 0.0972(3) 0.7381(3) 1.1435(2) 0.0339(11) Uani 1 1 d .
C7 C 0.0233(4) 0.6880(3) 1.1474(3) 0.0385(12) Uani 1 1 d .
C8 C -0.0491(3) 0.7366(4) 1.1501(3) 0.0396(12) Uani 1 1 d .
C9 C -0.0226(4) 0.8170(3) 1.1549(3) 0.0382(12) Uani 1 1 d .
C10 C 0.1879(4) 0.7075(4) 1.1478(3) 0.0415(13) Uani 1 1 d .
H10A H 0.2061 0.7060 1.2015 0.050 Uiso 1 1 d R
H10B H 0.2249 0.7416 1.1185 0.050 Uiso 1 1 d R
H10C H 0.1903 0.6554 1.1260 0.050 Uiso 1 1 d R
C11 C 0.0241(5) 0.5999(4) 1.1509(4) 0.0566(17) Uani 1 1 d .
H11A H 0.0217 0.5832 1.2046 0.068 Uiso 1 1 d R
H11B H 0.0756 0.5806 1.1272 0.068 Uiso 1 1 d R
H11C H -0.0243 0.5796 1.1230 0.068 Uiso 1 1 d R
C12 C -0.1401(4) 0.7083(4) 1.1593(4) 0.0586(18) Uani 1 1 d .
H12A H -0.1499 0.6646 1.1249 0.070 Uiso 1 1 d R
H12B H -0.1787 0.7502 1.1463 0.070 Uiso 1 1 d R
H12C H -0.1496 0.6923 1.2126 0.070 Uiso 1 1 d R
C13 C -0.0828(3) 0.8859(4) 1.1624(4) 0.0507(15) Uani 1 1 d .
H13A H -0.0998 0.9031 1.1112 0.061 Uiso 1 1 d R
H13B H -0.0545 0.9282 1.1891 0.061 Uiso 1 1 d R
H13C H -0.1322 0.8703 1.1918 0.061 Uiso 1 1 d R
C14 C 0.2513(4) 0.8983(4) 1.1494(3) 0.0461(14) Uani 1 1 d .
H14A H 0.2555 0.8764 1.2012 0.055 Uiso 1 1 d R
H15B H 0.2761 0.9499 1.1490 0.055 Uiso 1 1 d R
H14C H 0.2812 0.8652 1.1131 0.055 Uiso 1 1 d R
C15 C 0.0939(4) 1.0038(4) 1.1481(4) 0.0564(16) Uani 1 1 d .
H15A H 0.0415 1.0134 1.1208 0.068 Uiso 1 1 d R
H15B H 0.1348 1.0435 1.1343 0.068 Uiso 1 1 d R
H15C H 0.0838 1.0053 1.2036 0.068 Uiso 1 1 d R
C16 C 0.1207(3) 0.8846(3) 1.0134(3) 0.0335(11) Uani 1 1 d .
C17 C 0.0477(3) 0.9041(3) 0.9678(3) 0.0388(12) Uani 1 1 d .
H17 H 0.0078 0.9423 0.9811 0.047 Uiso 1 1 d R
C18 C 0.0445(4) 0.8562(4) 0.8982(3) 0.0451(14) Uani 1 1 d .
C19 C 0.1156(3) 0.8055(4) 0.9012(3) 0.0413(13) Uani 1 1 d .
H19 H 0.1309 0.7694 0.8628 0.050 Uiso 1 1 d R
C20 C 0.1599(3) 0.8186(3) 0.9726(3) 0.0372(12) Uani 1 1 d .
H20 H 0.2065 0.7898 0.9904 0.045 Uiso 1 1 d R
C21 C -0.0184(5) 0.8654(5) 0.8320(4) 0.063(2) Uani 1 1 d .
H21C H -0.0124 0.9167 0.8093 0.076 Uiso 1 1 d R
H21B H -0.0753 0.8591 0.8517 0.076 Uiso 1 1 d R
H21C H -0.0074 0.8262 0.7928 0.076 Uiso 1 1 d R
Nb1A Nb 0.19005(2) 0.76254(3) 0.49339(2) 0.03076(10) Uani 1 1 d .
Cl1A Cl 0.04263(8) 0.78638(10) 0.53662(8) 0.0497(4) Uani 1 1 d .
Si1A Si 0.29193(10) 0.90725(10) 0.38811(9) 0.0400(4) Uani 1 1 d .
N1A N 0.2006(3) 0.6682(3) 0.5378(3) 0.0402(10) Uani 1 1 d .
C1A C 0.2146(5) 0.6006(4) 0.5893(4) 0.0570(17) Uani 1 1 d .
C2A C 0.1655(6) 0.5292(5) 0.5575(5) 0.095(3) Uani 1 1 d .
H2D H 0.1064 0.5425 0.5517 0.114 Uiso 1 1 d R
H2E H 0.1710 0.4860 0.5935 0.114 Uiso 1 1 d R
H2F H 0.1885 0.5143 0.5075 0.114 Uiso 1 1 d R
C3A C 0.3100(5) 0.5835(5) 0.5933(5) 0.087(3) Uani 1 1 d .
H3D H 0.3303 0.5690 0.5422 0.104 Uiso 1 1 d R
H3E H 0.3200 0.5411 0.6293 0.104 Uiso 1 1 d R
H3F H 0.3397 0.6296 0.6109 0.104 Uiso 1 1 d R
C4A C 0.1806(6) 0.6203(5) 0.6708(4) 0.080(3) Uani 1 1 d .
H4D H 0.2125 0.6633 0.6924 0.096 Uiso 1 1 d R
H4E H 0.1862 0.5752 0.7042 0.096 Uiso 1 1 d R
H4F H 0.1215 0.6348 0.6671 0.096 Uiso 1 1 d R
C5A C 0.2249(3) 0.8203(3) 0.3573(3) 0.0328(12) Uani 1 1 d .
C6A C 0.2533(3) 0.7394(4) 0.3650(3) 0.0361(11) Uani 1 1 d .
C7A C 0.1806(4) 0.6894(3) 0.3630(3) 0.0379(12) Uani 1 1 d .
C8A C 0.1074(3) 0.7380(4) 0.3639(3) 0.0358(11) Uani 1 1 d .
C9A C 0.1341(3) 0.8186(3) 0.3599(3) 0.0326(11) Uani 1 1 d .
C10A C 0.3443(4) 0.7088(4) 0.3543(4) 0.0588(18) Uani 1 1 d .
H10D H 0.3487 0.6570 0.3762 0.071 Uiso 1 1 d R
H10E H 0.3835 0.7433 0.3804 0.071 Uiso 1 1 d R
H10F H 0.3577 0.7069 0.2994 0.071 Uiso 1 1 d R
C11A C 0.1807(5) 0.6016(4) 0.3588(4) 0.0625(19) Uani 1 1 d .
H11D H 0.1287 0.5817 0.3811 0.075 Uiso 1 1 d R
H11E H 0.2285 0.5814 0.3876 0.075 Uiso 1 1 d R
H11F H 0.1848 0.5853 0.3051 0.075 Uiso 1 1 d R
C12A C 0.0164(4) 0.7100(4) 0.3598(3) 0.0511(16) Uani 1 1 d .
H12D H 0.0004 0.7028 0.3060 0.061 Uiso 1 1 d R
H12E H -0.0203 0.7484 0.3836 0.061 Uiso 1 1 d R
H12F H 0.0112 0.6609 0.3872 0.061 Uiso 1 1 d R
C13A C 0.0713(4) 0.8858(4) 0.3567(3) 0.0462(15) Uani 1 1 d .
H13D H 0.0580 0.9027 0.4090 0.055 Uiso 1 1 d R
H13E H 0.0200 0.8687 0.3310 0.055 Uiso 1 1 d R
H13F H 0.0958 0.9288 0.3280 0.055 Uiso 1 1 d R
C14A C 0.4045(4) 0.9040(5) 0.3521(4) 0.068(2) Uani 1 1 d .
H14D H 0.4347 0.8626 0.3785 0.082 Uiso 1 1 d R
H14E H 0.4318 0.9534 0.3627 0.082 Uiso 1 1 d R
H14F H 0.4049 0.8943 0.2967 0.082 Uiso 1 1 d R
C15A C 0.2463(5) 1.0059(4) 0.3657(4) 0.0643(19) Uani 1 1 d .
H15D H 0.1950 1.0134 0.3954 0.077 Uiso 1 1 d R
H15E H 0.2336 1.0092 0.3107 0.077 Uiso 1 1 d R
H15F H 0.2869 1.0459 0.3793 0.077 Uiso 1 1 d R
C16A C 0.2839(3) 0.8851(3) 0.4952(3) 0.0375(11) Uani 1 1 d .
C17A C 0.2138(3) 0.9035(3) 0.5437(3) 0.0379(12) Uani 1 1 d .
H17A H 0.1729 0.9416 0.5329 0.046 Uiso 1 1 d R
C18A C 0.2152(4) 0.8546(4) 0.6122(3) 0.0434(14) Uani 1 1 d .
C19A C 0.2855(4) 0.8048(4) 0.6051(3) 0.0460(14) Uani 1 1 d .
H19A H 0.3034 0.7682 0.6421 0.055 Uiso 1 1 d R
C20A C 0.3248(3) 0.8195(3) 0.5319(3) 0.0401(13) Uani 1 1 d .
H20A H 0.3700 0.7910 0.5110 0.048 Uiso 1 1 d R
C21A C 0.1559(5) 0.8613(5) 0.6821(4) 0.065(2) Uani 1 1 d .
H21D H 0.1485 0.8104 0.7054 0.078 Uiso 1 1 d R
H21E H 0.1017 0.8812 0.6651 0.078 Uiso 1 1 d R
H21F H 0.1802 0.8967 0.7199 0.078 Uiso 1 1 d R

loop_
_atom_site_aniso_label
_atom_site_aniso_U_11
_atom_site_aniso_U_22
_atom_site_aniso_U_33
_atom_site_aniso_U_23
_atom_site_aniso_U_13
_atom_site_aniso_U_12
Nb1 0.0248(2) 0.0425(3) 0.0283(2) 0.0024(2) -0.00004(15) -0.00393(18)
Cl1 0.0264(6) 0.0928(12) 0.0507(8) 0.0123(8) -0.0080(5) -0.0050(6)
Si1 0.0321(7) 0.0379(8) 0.0361(7) 0.0018(6) 0.0005(6) -0.0049(7)
N1 0.036(2) 0.054(3) 0.029(2) -0.0003(19) -0.0047(18) -0.007(2)
C1 0.054(4) 0.053(4) 0.044(3) -0.007(3) 0.001(3) -0.004(3)
C2 0.066(5) 0.089(6) 0.078(5) -0.026(4) -0.003(4) 0.023(5)
C3 0.137(8) 0.058(5) 0.069(5) -0.016(4) 0.009(5) -0.033(5)
C4 0.063(5) 0.090(6) 0.049(4) -0.022(4) -0.004(3) -0.007(4)
C5 0.031(3) 0.036(3) 0.027(2) -0.001(2) -0.003(2) -0.004(2)
C6 0.034(2) 0.043(3) 0.025(2) 0.003(2) -0.0016(17) -0.001(3)
C7 0.045(3) 0.040(3) 0.031(3) 0.000(2) 0.004(3) -0.009(3)
C8 0.034(3) 0.055(3) 0.029(2) 0.000(3) 0.0039(18) -0.010(3)
C9 0.030(3) 0.050(4) 0.034(3) -0.001(2) 0.003(2) -0.001(3)
C10 0.039(3) 0.047(3) 0.039(3) 0.006(2) -0.001(2) 0.005(3)
C11 0.077(5) 0.046(4) 0.046(3) 0.008(3) 0.004(3) -0.012(4)
C12 0.040(3) 0.084(5) 0.052(3) -0.003(3) 0.010(3) -0.026(3)
C13 0.032(3) 0.062(4) 0.057(4) -0.008(3) 0.007(3) 0.007(3)
C14 0.038(3) 0.052(4) 0.048(3) 0.002(3) -0.009(3) -0.016(3)
C15 0.065(4) 0.046(4) 0.059(4) 0.001(3) 0.012(3) -0.003(3)
C16 0.030(2) 0.040(3) 0.031(2) 0.010(2) 0.0024(19) -0.003(2)
C17 0.037(3) 0.041(3) 0.038(3) 0.010(2) 0.005(2) -0.001(2)
C18 0.042(3) 0.059(4) 0.034(3) 0.013(3) 0.000(2) -0.005(3)
C19 0.037(3) 0.053(4) 0.034(3) 0.004(2) 0.009(2) -0.005(3)
C20 0.025(2) 0.053(3) 0.033(3) 0.008(2) 0.0033(19) -0.004(2)
C21 0.061(4) 0.089(6) 0.040(3) 0.016(3) -0.010(3) -0.006(4)
Nb1A 0.02442(19) 0.0398(2) 0.02803(19) -0.0023(2) 0.00081(15) -0.00189(18)
Cl1A 0.0273(6) 0.0783(11) 0.0435(7) -0.0117(6) 0.0071(5) -0.0046(6)
Si1A 0.0364(8) 0.0508(10) 0.0329(7) -0.0019(7) 0.0022(6) -0.0148(7)
N1A 0.040(2) 0.044(3) 0.037(2) 0.001(2) -0.001(2) -0.001(2)
C1A 0.062(5) 0.054(4) 0.055(4) 0.008(3) -0.001(3) 0.000(4)
C2A 0.141(9) 0.058(5) 0.085(6) 0.021(4) -0.002(6) -0.021(5)
C3A 0.081(6) 0.091(7) 0.089(6) 0.025(5) -0.004(5) 0.039(5)
C4A 0.101(7) 0.082(6) 0.058(5) 0.021(4) 0.012(5) 0.002(5)
C5A 0.028(3) 0.047(3) 0.024(2) -0.002(2) 0.0014(19) -0.006(2)
C6A 0.031(2) 0.046(3) 0.032(2) -0.007(2) -0.0002(18) 0.007(3)
C7A 0.045(3) 0.039(3) 0.030(3) -0.004(2) 0.002(2) -0.002(3)
C8A 0.031(2) 0.048(3) 0.028(2) -0.009(2) 0.0001(17) -0.008(3)
C9A 0.028(3) 0.043(3) 0.027(2) 0.000(2) -0.001(2) 0.000(2)
C10A 0.043(3) 0.076(5) 0.057(4) -0.017(3) -0.001(3) 0.018(3)
C11A 0.084(5) 0.051(4) 0.052(4) -0.011(3) -0.002(4) -0.007(4)
C12A 0.042(3) 0.070(5) 0.042(3) -0.007(3) 0.001(2) -0.022(3)
C13A 0.040(3) 0.055(4) 0.044(3) 0.000(3) -0.006(2) 0.007(3)
C14A 0.046(4) 0.104(6) 0.054(4) -0.012(4) 0.016(3) -0.034(4)
C15A 0.085(5) 0.049(4) 0.058(4) 0.008(3) -0.018(4) -0.026(4)
C16A 0.032(2) 0.046(3) 0.034(3) -0.007(2) 0.001(2) -0.012(2)
C17A 0.034(3) 0.041(3) 0.039(3) -0.011(2) 0.000(2) -0.002(2)
C18A 0.043(3) 0.057(4) 0.030(3) -0.011(3) 0.003(2) -0.012(3)
C19A 0.046(3) 0.056(4) 0.036(3) -0.001(3) -0.010(2) -0.009(3)
C20A 0.027(3) 0.054(4) 0.039(3) -0.006(2) -0.005(2) -0.001(2)
C21A 0.070(5) 0.088(5) 0.036(3) -0.010(3) 0.014(3) -0.013(4)

loop_
_atom_type_symbol
_atom_type_description
_atom_type_scat_dispersion_real
_atom_type_scat_dispersion_imag
_atom_type_scat_source
C C 0.0033 0.0016 'International Tables Vol C Tables 4.2.6.8 and 6.1.1.4'
H H 0.0000 0.0000 'International Tables Vol C Tables 4.2.6.8 and 6.1.1.4'
N N 0.0061 0.0033 'International Tables Vol C Tables 4.2.6.8 and 6.1.1.4'
Si Si 0.0817 0.0704 'International Tables Vol C Tables 4.2.6.8 and 6.1.1.4'
Cl Cl 0.1484 0.1585 'International Tables Vol C Tables 4.2.6.8 and 6.1.1.4'
Nb Nb -2.0727 0.6215 'International Tables Vol C Tables 4.2.6.8 and 6.1.1.4'

loop_
_geom_angle_atom_site_label_1
_geom_angle_atom_site_label_2
_geom_angle_atom_site_label_3
_geom_angle
N1 Nb1 C20 98.07(19)
N1 Nb1 C6 100.5(2)
C20 Nb1 C6 87.61(16)
N1 Nb1 Cl1 97.04(15)
C20 Nb1 Cl1 132.88(13)
C6 Nb1 Cl1 132.55(12)
N1 Nb1 C19 82.7(2)
C20 Nb1 C19 33.19(17)
C6 Nb1 C19 119.31(17)
Cl1 Nb1 C19 106.38(13)
N1 Nb1 C16 131.98(18)
C20 Nb1 C16 34.01(17)
C6 Nb1 C16 84.53(17)
Cl1 Nb1 C16 114.43(12)
C19 Nb1 C16 54.87(17)
N1 Nb1 C7 85.81(18)
C20 Nb1 C7 119.46(18)
C6 Nb1 C7 33.42(17)
Cl1 Nb1 C7 105.94(14)
C19 Nb1 C7 146.75(19)
C16 Nb1 C7 116.37(16)
N1 Nb1 C5 134.11(18)
C20 Nb1 C5 85.10(17)
C6 Nb1 C5 33.65(18)
Cl1 Nb1 C5 114.06(12)
C19 Nb1 C5 116.72(18)
C16 Nb1 C5 64.65(16)
C7 Nb1 C5 54.54(17)
N1 Nb1 C17 133.42(18)
C20 Nb1 C17 54.31(18)
C6 Nb1 C17 113.08(19)
Cl1 Nb1 C17 83.62(13)
C19 Nb1 C17 53.21(19)
C16 Nb1 C17 32.24(15)
C7 Nb1 C17 139.00(17)
C5 Nb1 C17 84.91(17)
N1 Nb1 C8 105.2(2)
C20 Nb1 C8 137.88(16)
C6 Nb1 C8 54.19(15)
Cl1 Nb1 C8 78.75(12)
C19 Nb1 C8 170.18(19)
C16 Nb1 C8 115.50(17)
C7 Nb1 C8 31.73(18)
C5 Nb1 C8 53.57(16)
C17 Nb1 C8 120.38(19)
N1 Nb1 C18 101.8(2)
C20 Nb1 C18 54.38(18)
C6 Nb1 C18 138.02(19)
Cl1 Nb1 C18 78.90(14)
C19 Nb1 C18 31.84(19)
C16 Nb1 C18 54.30(17)
C7 Nb1 C18 170.55(19)
C5 Nb1 C18 116.18(19)
C17 Nb1 C18 32.32(18)
C8 Nb1 C18 146.7(2)
N1 Nb1 C9 136.34(18)
C20 Nb1 C9 113.51(17)
C6 Nb1 C9 54.13(17)
Cl1 Nb1 C9 83.32(13)
C19 Nb1 C9 139.26(19)
C16 Nb1 C9 84.83(17)
C7 Nb1 C9 52.95(18)
C5 Nb1 C9 32.07(16)
C17 Nb1 C9 90.15(18)
C8 Nb1 C9 31.77(18)
C18 Nb1 C9 120.82(19)
C15 Si1 C16 111.6(3)
C15 Si1 C14 109.1(3)
C16 Si1 C14 111.9(2)
C15 Si1 C5 115.2(3)
C16 Si1 C5 93.7(2)
C14 Si1 C5 114.6(3)
C1 N1 Nb1 168.0(4)
N1 C1 C2 109.0(5)
N1 C1 C3 109.8(5)
C2 C1 C3 111.6(7)
N1 C1 C4 108.1(5)
C2 C1 C4 110.2(6)
C3 C1 C4 108.2(6)
C9 C5 C6 106.4(5)
C9 C5 Si1 126.3(4)
C6 C5 Si1 122.5(4)
C9 C5 Nb1 76.5(3)
C6 C5 Nb1 68.6(3)
Si1 C5 Nb1 100.3(2)
C7 C6 C5 108.1(5)
C7 C6 C10 123.4(5)
C5 C6 C10 127.3(5)
C7 C6 Nb1 77.2(3)
C5 C6 Nb1 77.7(3)
C10 C6 Nb1 121.5(3)
C8 C7 C6 107.7(5)
C8 C7 C11 126.4(6)
C6 C7 C11 125.8(6)
C8 C7 Nb1 75.7(3)
C6 C7 Nb1 69.4(3)
C11 C7 Nb1 122.0(4)
C7 C8 C9 109.2(5)
C7 C8 C12 125.3(6)
C9 C8 C12 124.8(5)
C7 C8 Nb1 72.5(3)
C9 C8 Nb1 75.8(3)
C12 C8 Nb1 125.3(4)
C8 C9 C5 108.3(5)
C8 C9 C13 124.4(5)
C5 C9 C13 127.3(5)
C8 C9 Nb1 72.5(3)
C5 C9 Nb1 71.5(3)
C13 C9 Nb1 122.2(4)
C17 C16 C20 105.0(4)
C17 C16 Si1 126.5(4)
C20 C16 Si1 123.5(4)
C17 C16 Nb1 75.0(3)
C20 C16 Nb1 68.3(3)
Si1 C16 Nb1 101.35(19)
C16 C17 C18 110.3(5)
C16 C17 Nb1 72.8(3)
C18 C17 Nb1 74.9(3)
C19 C18 C17 106.7(5)
C19 C18 C21 127.4(6)
C17 C18 C21 125.6(6)
C19 C18 Nb1 71.4(3)
C17 C18 Nb1 72.8(3)
C21 C18 Nb1 125.6(4)
C18 C19 C20 108.8(5)
C18 C19 Nb1 76.7(3)
C20 C19 Nb1 69.0(3)
C19 C20 C16 108.9(5)
C19 C20 Nb1 77.8(3)
C16 C20 Nb1 77.7(3)
N1A Nb1A C20A 99.4(2)
N1A Nb1A C6A 101.5(2)
C20A Nb1A C6A 87.32(18)
N1A Nb1A Cl1A 96.19(15)
C20A Nb1A Cl1A 132.40(14)
C6A Nb1A Cl1A 132.74(12)
N1A Nb1A C19A 83.1(2)
C20A Nb1A C19A 33.15(18)
C6A Nb1A C19A 118.87(18)
Cl1A Nb1A C19A 106.46(14)
N1A Nb1A C16A 132.59(19)
C20A Nb1A C16A 33.36(18)
C6A Nb1A C16A 84.70(18)
Cl1A Nb1A C16A 113.82(12)
C19A Nb1A C16A 54.35(18)
N1A Nb1A C7A 86.42(19)
C20A Nb1A C7A 118.89(18)
C6A Nb1A C7A 33.03(18)
Cl1A Nb1A C7A 106.68(14)
C19A Nb1A C7A 146.1(2)
C16A Nb1A C7A 116.21(17)
N1A Nb1A C17A 133.11(19)
C20A Nb1A C17A 53.77(18)
C6A Nb1A C17A 113.01(19)
Cl1A Nb1A C17A 83.27(12)
C19A Nb1A C17A 52.97(19)
C16A Nb1A C17A 31.95(16)
C7A Nb1A C17A 138.83(18)
N1A Nb1A C5A 134.93(19)
C20A Nb1A C5A 84.66(17)
C6A Nb1A C5A 33.50(19)
Cl1A Nb1A C5A 113.96(12)
C19A Nb1A C5A 116.41(18)
C16A Nb1A C5A 65.00(16)
C7A Nb1A C5A 54.10(17)
C17A Nb1A C5A 85.09(17)
N1A Nb1A C18A 101.4(2)
C20A Nb1A C18A 53.97(18)
C6A Nb1A C18A 137.62(19)
Cl1A Nb1A C18A 78.99(14)
C19A Nb1A C18A 31.60(19)
C16A Nb1A C18A 53.80(17)
C7A Nb1A C18A 169.98(18)
C17A Nb1A C18A 32.26(18)
C5A Nb1A C18A 116.21(19)
N1A Nb1A C8A 105.3(2)
C20A Nb1A C8A 137.16(17)
C6A Nb1A C8A 54.00(15)
Cl1A Nb1A C8A 79.18(11)
C19A Nb1A C8A 169.55(18)
C16A Nb1A C8A 115.46(17)
C7A Nb1A C8A 31.88(17)
C17A Nb1A C8A 120.42(19)
C5A Nb1A C8A 53.21(16)
C18A Nb1A C8A 147.1(2)
N1A Nb1A C9A 136.73(19)
C20A Nb1A C9A 112.57(17)
C6A Nb1A C9A 54.08(16)
Cl1A Nb1A C9A 83.46(12)
C19A Nb1A C9A 138.62(19)
C16A Nb1A C9A 84.64(16)
C7A Nb1A C9A 53.14(17)
C17A Nb1A C9A 89.99(17)
C5A Nb1A C9A 31.80(15)
C18A Nb1A C9A 120.76(18)
C8A Nb1A C9A 31.93(18)
C15A Si1A C16A 110.9(3)
C15A Si1A C14A 108.8(4)
C16A Si1A C14A 112.2(3)
C15A Si1A C5A 115.7(3)
C16A Si1A C5A 94.4(2)
C14A Si1A C5A 114.3(3)
C1A N1A Nb1A 167.5(4)
N1A C1A C3A 109.0(6)
N1A C1A C4A 108.8(6)
C3A C1A C4A 110.1(6)
N1A C1A C2A 109.5(6)
C3A C1A C2A 110.9(7)
C4A C1A C2A 108.6(7)
C9A C5A C6A 106.5(5)
C9A C5A Si1A 124.4(4)
C6A C5A Si1A 123.1(4)
C9A C5A Nb1A 75.7(3)
C6A C5A Nb1A 67.8(3)
Si1A C5A Nb1A 99.6(2)
C7A C6A C5A 108.6(5)
C7A C6A C10A 122.7(5)
C5A C6A C10A 126.7(5)
C7A C6A Nb1A 78.0(3)
C5A C6A Nb1A 78.7(3)
C10A C6A Nb1A 122.8(4)
C8A C7A C6A 107.5(5)
C8A C7A C11A 125.7(6)
C6A C7A C11A 126.7(6)
C8A C7A Nb1A 75.7(3)
C6A C7A Nb1A 69.0(3)
C11A C7A Nb1A 121.9(4)
C7A C8A C9A 108.7(4)
C7A C8A C12A 125.7(6)
C9A C8A C12A 125.2(5)
C7A C8A Nb1A 72.5(3)
C9A C8A Nb1A 75.0(3)
C12A C8A Nb1A 124.3(3)
C5A C9A C8A 108.3(5)
C5A C9A C13A 129.4(5)
C8A C9A C13A 122.3(5)
C5A C9A Nb1A 72.5(3)
C8A C9A Nb1A 73.1(3)
C13A C9A Nb1A 121.7(3)
C17A C16A C20A 105.3(5)
C17A C16A Si1A 125.5(4)
C20A C16A Si1A 123.7(4)
C17A C16A Nb1A 74.8(3)
C20A C16A Nb1A 68.1(3)
Si1A C16A Nb1A 101.0(2)
C16A C17A C18A 109.8(5)
C16A C17A Nb1A 73.2(3)
C18A C17A Nb1A 74.6(3)
C19A C18A C17A 107.0(5)
C19A C18A C21A 126.8(6)
C17A C18A C21A 126.0(6)
C19A C18A Nb1A 71.7(3)
C17A C18A Nb1A 73.2(3)
C21A C18A Nb1A 124.6(4)
C18A C19A C20A 108.3(5)
C18A C19A Nb1A 76.7(3)
C20A C19A Nb1A 69.1(3)
C19A C20A C16A 109.2(5)
C19A C20A Nb1A 77.8(3)
C16A C20A Nb1A 78.5(3)

loop_
_geom_bond_atom_site_label_1
_geom_bond_atom_site_label_2
_geom_bond_distance
Nb1 N1 1.790(5)
Nb1 C20 2.420(5)
Nb1 C6 2.447(4)
Nb1 Cl1 2.4582(13)
Nb1 C19 2.533(5)
Nb1 C16 2.545(5)
Nb1 C7 2.550(5)
Nb1 C5 2.568(5)
Nb1 C17 2.574(5)
Nb1 C8 2.591(5)
Nb1 C18 2.601(5)
Nb1 C9 2.634(5)
Si1 C15 1.869(6)
Si1 C16 1.870(5)
Si1 C14 1.876(6)
Si1 C5 1.877(5)
N1 C1 1.457(8)
C1 C2 1.522(9)
C1 C3 1.538(9)
C1 C4 1.540(9)
C5 C9 1.438(7)
C5 C6 1.456(8)
C6 C7 1.440(7)
C6 C10 1.517(7)
C7 C8 1.406(8)
C7 C11 1.499(8)
C8 C9 1.431(8)
C8 C12 1.514(7)
C9 C13 1.509(8)
C16 C17 1.421(7)
C16 C20 1.457(7)
C17 C18 1.441(8)
C18 C19 1.410(8)
C18 C21 1.508(8)
C19 C20 1.419(7)
Nb1A N1A 1.782(5)
Nb1A C20A 2.415(5)
Nb1A C6A 2.436(5)
Nb1A Cl1A 2.4600(13)
Nb1A C19A 2.528(5)
Nb1A C16A 2.552(5)
Nb1A C7A 2.553(5)
Nb1A C17A 2.573(5)
Nb1A C5A 2.579(5)
Nb1A C18A 2.591(5)
Nb1A C8A 2.594(4)
Nb1A C9A 2.620(5)
Si1A C15A 1.863(7)
Si1A C16A 1.869(5)
Si1A C14A 1.870(6)
Si1A C5A 1.888(5)
N1A C1A 1.463(8)
C1A C3A 1.525(10)
C1A C4A 1.527(9)
C1A C2A 1.537(10)
C5A C9A 1.425(7)
C5A C6A 1.452(8)
C6A C7A 1.423(8)
C6A C10A 1.530(7)
C7A C8A 1.414(8)
C7A C11A 1.495(8)
C8A C9A 1.435(8)
C8A C12A 1.505(7)
C9A C13A 1.511(7)
C16A C17A 1.410(7)
C16A C20A 1.432(8)
C17A C18A 1.435(8)
C18A C19A 1.395(8)
C18A C21A 1.516(8)
C19A C20A 1.414(8)
